data_4105985
loop_
_publ_author_name
'Biao Zhou'
'Akiko Kobayashi'
'Heng-Bo Cui'
'La-Sheng Long'
'Hiroki Fujimori'
'Hayao Kobayashi'

_publ_section_title
;
 Anomalous Dielectric Behavior and Thermal Motion of Water Molecules
 Confined in Channels of Porous Coordination Polymer Crystals
;
_journal_name_full 'Journal of the American Chemical Society'
_journal_page_first 5736
_journal_page_last 5739
_journal_paper_doi 10.1021/ja200978u
_journal_volume 133
_journal_year 2011
_chemical_formula_moiety 'C24 H48 Cu3 N6 O33 Sm2 '
_chemical_formula_sum 'C24 H48 Cu3 N6 O33 Sm2'
_chemical_formula_weight 1440.10
_space_group_IT_number 165
_symmetry_cell_setting trigonal
_symmetry_Int_Tables_number 165
_symmetry_space_group_name_Hall '-P 3 2"c'
_symmetry_space_group_name_H-M 'P -3 c 1'
_cell_angle_alpha 90.0000
_cell_angle_beta 90.0000
_cell_angle_gamma 120.0000
_cell_formula_units_Z 2
_cell_length_a 13.4105(13)
_cell_length_b 13.4105(13)
_cell_length_c 14.5808(15)
_cell_measurement_reflns_used 7859
_cell_measurement_temperature 273.1
_cell_measurement_theta_max 27.5
_cell_measurement_theta_min 3.0
_cell_volume 2270.9(4)
_computing_cell_refinement CrystalClear
_computing_data_collection CrystalClear
_computing_data_reduction CrystalStructure
_computing_publication_material 'CrystalStructure 3.8'
_computing_structure_refinement SHELXL
_computing_structure_solution SIR92
_diffrn_ambient_pressure 100
_diffrn_ambient_temperature 273
_diffrn_detector_area_resol_mean 7.31
_diffrn_measured_fraction_theta_full 1.000
_diffrn_measured_fraction_theta_max 1.000
_diffrn_measurement_device_type 'Rigaku Mercury'
_diffrn_measurement_method \w
_diffrn_radiation_type 'Mo K\a'
_diffrn_radiation_wavelength 0.71070
_diffrn_reflns_av_R_equivalents 0.078
_diffrn_reflns_limit_h_max 17
_diffrn_reflns_limit_h_min -17
_diffrn_reflns_limit_k_max 17
_diffrn_reflns_limit_k_min -17
_diffrn_reflns_limit_l_max 17
_diffrn_reflns_limit_l_min -18
_diffrn_reflns_number 34586
_diffrn_reflns_theta_full 27.49
_diffrn_reflns_theta_max 27.49
_diffrn_reflns_theta_min 3
_exptl_absorpt_coefficient_mu 4.043
_exptl_absorpt_correction_type none
_exptl_crystal_colour blue
_exptl_crystal_density_diffrn 2.106
_exptl_crystal_description block
_exptl_crystal_F_000 1418.00
_exptl_crystal_size_max 0.20
_exptl_crystal_size_mid 0.20
_exptl_crystal_size_min 0.20
_refine_diff_density_max 1.86
_refine_diff_density_min -0.98
_refine_ls_extinction_method none
_refine_ls_goodness_of_fit_ref 1.171
_refine_ls_hydrogen_treatment refall
_refine_ls_number_parameters 106
_refine_ls_number_reflns 1750
_refine_ls_R_factor_gt 0.0356
_refine_ls_shift/su_max 0.0000
_refine_ls_structure_factor_coef Fsqd
_refine_ls_weighting_details 'w = 1/[\s^2^(Fo^2^)+(0.0635P)^2^+4.9166P] where P=(Fo^2^+2Fc^2^)/3'
_refine_ls_weighting_scheme calc
_refine_ls_wR_factor_ref 0.1152
_reflns_number_gt 1477
_reflns_number_total 1750
_reflns_threshold_expression F^2^>2.0\s(F^2^)
_cod_data_source_file ja200978u_si_004.cif
_cod_data_source_block '__2010.05.21-Sm-00F'
_cod_original_formula_sum 'C24 H48 Cu3 N6 O33 Sm2 '
_cod_database_code 4105985

loop_
_symmetry_equiv_pos_site_id
_symmetry_equiv_pos_as_xyz
1 +X,+Y,+Z
2 -Y,+X-Y,+Z
3 -X+Y,-X,+Z
4 -X+Y,+Y,1/2+Z
5 +X,+X-Y,1/2+Z
6 -Y,-X,1/2+Z
7 -X,-Y,-Z
8 +Y,-X+Y,-Z
9 +X-Y,+X,-Z
10 +X-Y,-Y,1/2-Z
11 -X,-X+Y,1/2-Z
12 +Y,+X,1/2-Z

loop_
_atom_site_label
_atom_site_type_symbol
_atom_site_fract_x
_atom_site_fract_y
_atom_site_fract_z
_atom_site_U_iso_or_equiv
_atom_site_adp_type
_atom_site_occupancy
_atom_site_symmetry_multiplicity
_atom_site_calc_flag
_atom_site_refinement_flags
Sm(1) Sm 0.6667 0.3333 0.33214(2) 0.01512(15) Uani 1.00 3 d S
Cu(1) Cu 0.5000 0.5000 0.5000 0.0222(2) Uani 1.00 2 d S
O(1) O 0.6377(2) 0.4508(2) 0.4430(2) 0.0313(6) Uani 1.00 1 d .
O(2) O 0.8035(3) 0.5588(3) 0.3739(2) 0.0341(7) Uani 1.00 1 d .
O(3) O 0.4756(2) 0.4021(2) 0.6071(2) 0.0336(6) Uani 1.00 1 d .
O(4) O 0.5646(3) 0.3832(3) 0.7271(2) 0.0377(7) Uani 1.00 1 d .
O(5) O 0.2799(8) 0.0000 0.2500 0.146(4) Uani 1.00 2 d S
O(6) O 0.171(2) 0.1613(12) 0.3349(10) 0.47(2) Uani 1.00 1 d .
N(1) N 0.6515(2) 0.6096(2) 0.5582(2) 0.0241(6) Uani 1.00 1 d .
C(1) C 0.7291(3) 0.5459(3) 0.4319(2) 0.0240(7) Uani 1.00 1 d .
C(2) C 0.7454(3) 0.6473(3) 0.4897(2) 0.0285(8) Uani 1.00 1 d .
C(3) C 0.6673(4) 0.5521(3) 0.6389(2) 0.0328(9) Uani 1.00 1 d .
C(4) C 0.5625(3) 0.4382(3) 0.6592(2) 0.0232(9) Uani 1.00 1 d .
H(1) H 0.6488 0.6725 0.5778 0.029 Uiso 1.00 1 c R
H(2) H 0.8190 0.6810 0.5209 0.034 Uiso 1.00 1 c R
H(3) H 0.7456 0.7057 0.4502 0.034 Uiso 1.00 1 c R
H(4) H 0.6852 0.6019 0.6920 0.039 Uiso 1.00 1 c R
H(5) H 0.7321 0.5405 0.6281 0.039 Uiso 1.00 1 c R

loop_
_atom_site_aniso_label
_atom_site_aniso_U_11
_atom_site_aniso_U_22
_atom_site_aniso_U_33
_atom_site_aniso_U_12
_atom_site_aniso_U_13
_atom_site_aniso_U_23
Sm(1) 0.01774(18) 0.01774(18) 0.0099(2) 0.00887(9) 0.0000 0.0000
Cu(1) 0.0218(3) 0.0284(3) 0.0185(3) 0.0140(3) -0.0026(2) 0.0051(2)
O(1) 0.0294(16) 0.0256(15) 0.0361(16) 0.0115(13) 0.0021(12) -0.0072(12)
O(2) 0.0330(16) 0.0428(19) 0.0282(16) 0.0203(15) 0.0026(13) -0.0023(14)
O(3) 0.0305(15) 0.0388(17) 0.0305(14) 0.0166(13) -0.0044(12) 0.0086(13)
O(4) 0.0439(18) 0.0448(18) 0.0255(15) 0.0230(15) -0.0081(14) 0.0092(14)
O(5) 0.134(6) 0.226(13) 0.109(7) 0.113(6) -0.017(4) -0.035(8)
O(6) 0.63(3) 0.141(11) 0.233(16) -0.121(17) -0.18(2) 0.019(11)
N(1) 0.0295(17) 0.0255(16) 0.0223(14) 0.0176(14) -0.0013(13) -0.0006(13)
C(1) 0.024(2) 0.028(2) 0.0235(17) 0.0164(17) -0.0039(15) -0.0015(15)
C(2) 0.028(2) 0.0252(19) 0.029(2) 0.0106(16) -0.0021(16) -0.0044(16)
C(3) 0.038(2) 0.035(2) 0.0229(19) 0.0161(19) -0.0105(17) 0.0001(17)
C(4) 0.028(2) 0.028(2) 0.0160(19) 0.0152(19) -0.0025(14) 0.0007(14)

loop_
_atom_type_symbol
_atom_type_description
_atom_type_scat_dispersion_real
_atom_type_scat_dispersion_imag
_atom_type_scat_source
C C 0.003 0.002
;
International Tables for Crystallography
(1992, Vol. C, Tables 4.2.6.8 and 6.1.1.4)
;
H H 0.000 0.000
;
International Tables for Crystallography
(1992, Vol. C, Table 6.1.1.4)
;
Cu Cu 0.320 1.265
;
International Tables for Crystallography
(1992, Vol. C, Tables 4.2.6.8 and 6.1.1.4)
;
N N 0.006 0.003
;
International Tables for Crystallography
(1992, Vol. C, Tables 4.2.6.8 and 6.1.1.4)
;
O O 0.011 0.006
;
International Tables for Crystallography
(1992, Vol. C, Tables 4.2.6.8 and 6.1.1.4)
;
Sm Sm -0.164 3.442
;
International Tables for Crystallography
(1992, Vol. C, Tables 4.2.6.8 and 6.1.1.4)
;

loop_
_geom_angle_atom_site_label_1
_geom_angle_atom_site_label_2
_geom_angle_atom_site_label_3
_geom_angle
_geom_angle_publ_flag
_geom_angle_site_symmetry_1
_geom_angle_site_symmetry_3
O(1) Sm(1) O(1) 80.25(10) yes . 2_655
O(1) Sm(1) O(1) 80.26(12) yes . 3_665
O(1) Sm(1) O(2) 50.40(10) yes . .
O(1) Sm(1) O(2) 68.14(10) yes . 2_655
O(1) Sm(1) O(2) 123.96(11) yes . 3_665
O(1) Sm(1) O(4) 130.18(10) yes . 4_654
O(1) Sm(1) O(4) 141.41(13) yes . 5_554
O(1) Sm(1) O(4) 82.62(13) yes . 6_664
O(1) Sm(1) O(1) 80.27(9) yes 2_655 3_665
O(1) Sm(1) O(2) 123.94(9) yes 2_655 .
O(1) Sm(1) O(2) 50.40(12) yes 2_655 2_655
O(1) Sm(1) O(2) 68.17(11) yes 2_655 3_665
O(1) Sm(1) O(4) 141.47(15) yes 2_655 4_654
O(1) Sm(1) O(4) 82.65(10) yes 2_655 5_554
O(1) Sm(1) O(4) 130.16(12) yes 2_655 6_664
O(1) Sm(1) O(2) 68.16(11) yes 3_665 .
O(1) Sm(1) O(2) 123.95(10) yes 3_665 2_655
O(1) Sm(1) O(2) 50.42(10) yes 3_665 3_665
O(1) Sm(1) O(4) 82.66(11) yes 3_665 4_654
O(1) Sm(1) O(4) 130.22(15) yes 3_665 5_554
O(1) Sm(1) O(4) 141.43(10) yes 3_665 6_664
O(2) Sm(1) O(2) 115.06(12) yes . 2_655
O(2) Sm(1) O(2) 115.10(11) yes . 3_665
O(2) Sm(1) O(4) 79.80(12) yes . 4_654
O(2) Sm(1) O(4) 152.33(11) yes . 5_554
O(2) Sm(1) O(4) 74.27(11) yes . 6_664
O(2) Sm(1) O(2) 115.10(11) yes 2_655 3_665
O(2) Sm(1) O(4) 152.34(10) yes 2_655 4_654
O(2) Sm(1) O(4) 74.28(12) yes 2_655 5_554
O(2) Sm(1) O(4) 79.78(12) yes 2_655 6_664
O(2) Sm(1) O(4) 74.30(13) yes 3_665 4_654
O(2) Sm(1) O(4) 79.82(14) yes 3_665 5_554
O(2) Sm(1) O(4) 152.36(12) yes 3_665 6_664
O(4) Sm(1) O(4) 82.51(11) yes 4_654 5_554
O(4) Sm(1) O(4) 82.50(15) yes 4_654 6_664
O(4) Sm(1) O(4) 82.49(14) yes 5_554 6_664
O(3) Cu(1) N(1) 85.52(12) yes . .
O(3) Cu(1) N(1) 94.48(12) yes . 7_666
O(3) Cu(1) N(1) 94.48(12) yes 7_666 .
O(3) Cu(1) N(1) 85.52(12) yes 7_666 7_666
N(1) Cu(1) N(1) 180.0(2) yes . 7_666
Sm(1) O(1) C(1) 100.4(2) yes . .
Sm(1) O(2) C(1) 87.1(2) yes . .
Cu(1) O(3) C(4) 114.1(2) yes . .
Sm(1) O(4) C(4) 150.8(3) yes 4_655 .
Cu(1) N(1) C(2) 109.9(2) yes . .
Cu(1) N(1) C(3) 108.2(2) yes . .
C(2) N(1) C(3) 113.3(4) yes . .
O(1) C(1) O(2) 122.1(4) yes . .
O(1) C(1) C(2) 117.7(3) yes . .
O(2) C(1) C(2) 120.2(3) yes . .
N(1) C(2) C(1) 110.5(2) yes . .
N(1) C(3) C(4) 112.5(3) yes . .
O(3) C(4) O(4) 122.7(3) yes . .
O(3) C(4) C(3) 119.0(3) yes . .
O(4) C(4) C(3) 118.3(3) yes . .
Cu(1) N(1) H(1) 108.4 no . .
C(2) N(1) H(1) 108.4 no . .
C(3) N(1) H(1) 108.4 no . .
N(1) C(2) H(2) 109.5 no . .
N(1) C(2) H(3) 109.5 no . .
C(1) C(2) H(2) 109.5 no . .
C(1) C(2) H(3) 109.5 no . .
H(2) C(2) H(3) 108.1 no . .
N(1) C(3) H(4) 109.1 no . .
N(1) C(3) H(5) 109.1 no . .
C(4) C(3) H(4) 109.1 no . .
C(4) C(3) H(5) 109.1 no . .
H(4) C(3) H(5) 107.8 no . .

loop_
_geom_bond_atom_site_label_1
_geom_bond_atom_site_label_2
_geom_bond_distance
_geom_bond_publ_flag
_geom_bond_site_symmetry_2
Sm(1) O(1) 2.421(3) yes .
Sm(1) O(1) 2.420(2) yes 2_655
Sm(1) O(1) 2.420(3) yes 3_665
Sm(1) O(2) 2.709(3) yes .
Sm(1) O(2) 2.709(3) yes 2_655
Sm(1) O(2) 2.707(4) yes 3_665
Sm(1) O(4) 2.362(3) yes 4_654
Sm(1) O(4) 2.362(3) yes 5_554
Sm(1) O(4) 2.363(4) yes 6_664
Cu(1) O(3) 1.959(3) yes .
Cu(1) O(3) 1.959(3) yes 7_666
Cu(1) N(1) 2.006(2) yes .
Cu(1) N(1) 2.006(2) yes 7_666
O(1) C(1) 1.262(4) yes .
O(2) C(1) 1.252(5) yes .
O(3) C(4) 1.267(5) yes .
O(4) C(4) 1.244(6) yes .
N(1) C(2) 1.484(5) yes .
N(1) C(3) 1.478(6) yes .
C(1) C(2) 1.519(6) yes .
C(3) C(4) 1.500(4) yes .
N(1) H(1) 0.910 no .
C(2) H(2) 0.970 no .
C(2) H(3) 0.970 no .
C(3) H(4) 0.970 no .
C(3) H(5) 0.970 no .

loop_
_geom_contact_atom_site_label_1
_geom_contact_atom_site_label_2
_geom_contact_distance
_geom_contact_site_symmetry_2
O(2) O(5) 3.408(8) 3_665
O(2) O(6) 3.269(14) 3_665
O(2) N(1) 2.962(5) 9_656
O(3) O(5) 3.101(6) 5_555
O(4) O(1) 3.158(4) 6_665
O(4) O(2) 3.074(4) 6_665
O(4) O(5) 3.364(10) 5_555
O(4) C(1) 3.339(4) 6_665
O(5) O(2) 3.408(3) 2_655
O(5) O(2) 3.408(4) 11_655
O(5) O(3) 3.101(8) 5_554
O(5) O(3) 3.101(8) 8_556
O(5) O(4) 3.364(8) 5_554
O(5) O(4) 3.364(9) 8_556
O(5) O(6) 3.40(3) .
O(5) O(6) 3.60(2) 3_555
O(5) O(6) 3.40(2) 10_555
O(5) O(6) 3.60(3) 12_555
O(5) C(1) 3.576(4) 2_655
O(5) C(1) 3.576(5) 11_655
O(5) C(4) 3.546(9) 5_554
O(5) C(4) 3.546(10) 8_556
O(6) O(2) 3.27(3) 2_655
O(6) O(5) 3.40(3) .
O(6) O(5) 3.60(3) 2_555
O(6) O(6) 2.49(2) 12_555
O(6) N(1) 3.198(15) 7_666
O(6) C(2) 3.392(16) 7_666
O(6) C(3) 3.359(15) 7_666
N(1) O(2) 2.962(6) 8_566
N(1) O(6) 3.198(15) 7_666
C(1) O(5) 3.576(5) 3_665
C(2) O(6) 3.392(16) 7_666
C(3) O(6) 3.359(15) 7_666
C(4) O(5) 3.546(9) 5_555
O(2) H(1) 2.126 9_656
O(2) H(4) 3.394 9_656
O(5) H(3) 2.957 2_655
O(5) H(3) 2.957 11_655
O(6) H(1) 2.656 7_666
O(6) H(2) 3.469 2_655
O(6) H(2) 2.935 7_666
O(6) H(3) 3.306 2_655
O(6) H(3) 3.501 7_666
O(6) H(4) 3.407 6_664
O(6) H(4) 2.800 7_666
O(6) H(5) 3.573 7_666
N(1) H(2) 3.407 8_566
C(1) H(1) 2.887 9_656
C(2) H(1) 3.239 9_656
C(2) H(2) 3.398 8_566
C(2) H(3) 3.592 9_656
C(3) H(4) 3.406 12_556
H(1) O(2) 2.126 8_566
H(1) O(6) 2.656 7_666
H(1) C(1) 2.887 8_566
H(1) C(2) 3.239 8_566
H(1) H(2) 2.759 8_566
H(1) H(3) 3.560 8_566
H(1) H(4) 3.434 12_556
H(2) O(6) 3.469 3_665
H(2) O(6) 2.935 7_666
H(2) N(1) 3.407 9_656
H(2) C(2) 3.398 9_656
H(2) H(1) 2.759 9_656
H(2) H(3) 2.672 9_656
H(3) O(5) 2.957 3_665
H(3) O(6) 3.306 3_665
H(3) O(6) 3.501 7_666
H(3) C(2) 3.592 8_566
H(3) H(1) 3.560 9_656
H(3) H(2) 2.672 8_566
H(4) O(2) 3.394 8_566
H(4) O(6) 3.407 6_665
H(4) O(6) 2.800 7_666
H(4) C(3) 3.406 12_556
H(4) H(1) 3.434 12_556
H(4) H(4) 2.571 12_556
H(5) O(6) 3.573 7_666

loop_
_geom_torsion_atom_site_label_1
_geom_torsion_atom_site_label_2
_geom_torsion_atom_site_label_3
_geom_torsion_atom_site_label_4
_geom_torsion
_geom_torsion_site_symmetry_1
_geom_torsion_site_symmetry_3
_geom_torsion_site_symmetry_4
O(1) Sm(1) O(1) C(1) 69.1(2) . 2_655 2_655
O(1) Sm(1) O(1) C(1) 150.8(3) 2_655 . .
O(1) Sm(1) O(1) C(1) 150.8(2) . 3_665 3_665
O(1) Sm(1) O(1) C(1) 69.1(2) 3_665 . .
O(1) Sm(1) O(2) C(1) 0.6(2) . . .
O(2) Sm(1) O(1) C(1) -0.6(2) . . .
O(1) Sm(1) O(2) C(1) -94.9(2) . 2_655 2_655
O(2) Sm(1) O(1) C(1) -158.1(3) 2_655 . .
O(1) Sm(1) O(2) C(1) -34.2(2) . 3_665 3_665
O(2) Sm(1) O(1) C(1) 95.6(2) 3_665 . .
O(1) Sm(1) O(4) C(4) -63.6(5) . 4_654 4_654
O(4) Sm(1) O(1) C(1) -2.6(3) 4_654 . .
O(1) Sm(1) O(4) C(4) 161.6(6) . 5_554 5_554
O(4) Sm(1) O(1) C(1) -144.3(2) 5_554 . .
O(1) Sm(1) O(4) C(4) -134.2(7) . 6_664 6_664
O(4) Sm(1) O(1) C(1) -76.2(2) 6_664 . .
O(1) Sm(1) O(1) C(1) 69.1(2) 2_655 3_665 3_665
O(1) Sm(1) O(1) C(1) 150.8(2) 3_665 2_655 2_655
O(1) Sm(1) O(2) C(1) -34.2(3) 2_655 . .
O(2) Sm(1) O(1) C(1) 95.5(2) . 2_655 2_655
O(1) Sm(1) O(2) C(1) 0.5(2) 2_655 2_655 2_655
O(2) Sm(1) O(1) C(1) -0.6(2) 2_655 2_655 2_655
O(1) Sm(1) O(2) C(1) -94.9(2) 2_655 3_665 3_665
O(2) Sm(1) O(1) C(1) -158.1(2) 3_665 2_655 2_655
O(1) Sm(1) O(4) C(4) 161.6(5) 2_655 4_654 4_654
O(4) Sm(1) O(1) C(1) -144.3(2) 4_654 2_655 2_655
O(1) Sm(1) O(4) C(4) -134.2(7) 2_655 5_554 5_554
O(4) Sm(1) O(1) C(1) -76.2(2) 5_554 2_655 2_655
O(1) Sm(1) O(4) C(4) -63.7(7) 2_655 6_664 6_664
O(4) Sm(1) O(1) C(1) -2.5(3) 6_664 2_655 2_655
O(1) Sm(1) O(2) C(1) -94.9(2) 3_665 . .
O(2) Sm(1) O(1) C(1) -158.1(2) . 3_665 3_665
O(1) Sm(1) O(2) C(1) -34.2(3) 3_665 2_655 2_655
O(2) Sm(1) O(1) C(1) 95.6(2) 2_655 3_665 3_665
O(1) Sm(1) O(2) C(1) 0.5(2) 3_665 3_665 3_665
O(2) Sm(1) O(1) C(1) -0.6(2) 3_665 3_665 3_665
O(1) Sm(1) O(4) C(4) -134.2(5) 3_665 4_654 4_654
O(4) Sm(1) O(1) C(1) -76.2(2) 4_654 3_665 3_665
O(1) Sm(1) O(4) C(4) -63.6(7) 3_665 5_554 5_554
O(4) Sm(1) O(1) C(1) -2.5(2) 5_554 3_665 3_665
O(1) Sm(1) O(4) C(4) 161.6(6) 3_665 6_664 6_664
O(4) Sm(1) O(1) C(1) -144.3(2) 6_664 3_665 3_665
O(2) Sm(1) O(2) C(1) -113.9(2) . 2_655 2_655
O(2) Sm(1) O(2) C(1) 23.6(3) 2_655 . .
O(2) Sm(1) O(2) C(1) 23.6(2) . 3_665 3_665
O(2) Sm(1) O(2) C(1) -113.8(3) 3_665 . .
O(2) Sm(1) O(4) C(4) -65.2(5) . 4_654 4_654
O(4) Sm(1) O(2) C(1) 179.0(3) 4_654 . .
O(2) Sm(1) O(4) C(4) 60.7(9) . 5_554 5_554
O(4) Sm(1) O(2) C(1) 127.9(3) 5_554 . .
O(2) Sm(1) O(4) C(4) 174.9(7) . 6_664 6_664
O(4) Sm(1) O(2) C(1) 94.0(3) 6_664 . .
O(2) Sm(1) O(2) C(1) -113.8(2) 2_655 3_665 3_665
O(2) Sm(1) O(2) C(1) 23.6(2) 3_665 2_655 2_655
O(2) Sm(1) O(4) C(4) 60.5(6) 2_655 4_654 4_654
O(4) Sm(1) O(2) C(1) 128.0(3) 4_654 2_655 2_655
O(2) Sm(1) O(4) C(4) 174.9(8) 2_655 5_554 5_554
O(4) Sm(1) O(2) C(1) 94.0(2) 5_554 2_655 2_655
O(2) Sm(1) O(4) C(4) -65.2(7) 2_655 6_664 6_664
O(4) Sm(1) O(2) C(1) 179.0(2) 6_664 2_655 2_655
O(2) Sm(1) O(4) C(4) 174.9(5) 3_665 4_654 4_654
O(4) Sm(1) O(2) C(1) 94.0(2) 4_654 3_665 3_665
O(2) Sm(1) O(4) C(4) -65.2(7) 3_665 5_554 5_554
O(4) Sm(1) O(2) C(1) 179.0(2) 5_554 3_665 3_665
O(2) Sm(1) O(4) C(4) 60.6(7) 3_665 6_664 6_664
O(4) Sm(1) O(2) C(1) 128.0(2) 6_664 3_665 3_665
O(4) Sm(1) O(4) C(4) 10.1(7) 4_654 5_554 5_554
O(4) Sm(1) O(4) C(4) 93.4(5) 5_554 4_654 4_654
O(4) Sm(1) O(4) C(4) 93.4(7) 4_654 6_664 6_664
O(4) Sm(1) O(4) C(4) 10.1(5) 6_664 4_654 4_654
O(4) Sm(1) O(4) C(4) 10.1(7) 5_554 6_664 6_664
O(4) Sm(1) O(4) C(4) 93.5(7) 6_664 5_554 5_554
O(3) Cu(1) N(1) C(2) 131.5(3) . . .
O(3) Cu(1) N(1) C(3) 7.3(3) . . .
N(1) Cu(1) O(3) C(4) -7.0(3) . . .
O(3) Cu(1) N(1) C(2) 48.5(3) . 7_666 7_666
O(3) Cu(1) N(1) C(3) 172.7(3) . 7_666 7_666
N(1) Cu(1) O(3) C(4) 173.0(3) 7_666 . .
O(3) Cu(1) N(1) C(2) -48.5(3) 7_666 . .
O(3) Cu(1) N(1) C(3) -172.7(3) 7_666 . .
N(1) Cu(1) O(3) C(4) -173.0(3) . 7_666 7_666
O(3) Cu(1) N(1) C(2) -131.5(3) 7_666 7_666 7_666
O(3) Cu(1) N(1) C(3) -7.3(3) 7_666 7_666 7_666
N(1) Cu(1) O(3) C(4) 7.0(3) 7_666 7_666 7_666
Sm(1) O(1) C(1) O(2) 1.1(5) . . .
Sm(1) O(1) C(1) C(2) 179.3(3) . . .
Sm(1) O(2) C(1) O(1) -1.0(4) . . .
Sm(1) O(2) C(1) C(2) -179.1(4) . . .
Cu(1) O(3) C(4) O(4) -175.4(4) . . .
Cu(1) O(3) C(4) C(3) 4.8(6) . . .
Sm(1) O(4) C(4) O(3) 151.5(4) 4_655 . .
Sm(1) O(4) C(4) C(3) -28.7(9) 4_655 . .
Cu(1) N(1) C(2) C(1) -42.5(4) . . .
Cu(1) N(1) C(3) C(4) -6.7(5) . . .
C(2) N(1) C(3) C(4) -128.8(4) . . .
C(3) N(1) C(2) C(1) 78.6(4) . . .
O(1) C(1) C(2) N(1) 6.3(6) . . .
O(2) C(1) C(2) N(1) -175.5(4) . . .
N(1) C(3) C(4) O(3) 1.5(6) . . .
N(1) C(3) C(4) O(4) -178.3(4) . . .
